data_7719380
loop_
_publ_author_name
'Chleb&#xed;k, Richard'
'Kert&#xe9;sz, Erik'
'Erben, Milan'
'R&#x16f;&#x17e;i&#x10d;ka, Ale&#x161;'
'Jambor, Roman'
'Benk&#x151;, Zolt&#xe1;n'
'Dost&#xe1;l, Libor'

_publ_section_title
;
 Remarkable coordination variability of the P,C,P-pincer ligand in
 organotin(IV) compounds - a promising outlook for other p-block elements.
;
_journal_issue 40
_journal_name_full 'Dalton transactions (Cambridge, England : 2003)'
_journal_page_first 15093
_journal_page_last 15106
_journal_paper_doi 10.1039/d5dt01873k
_journal_volume 54
_journal_year 2025
_chemical_formula_moiety 'C34 H55 B2 Cl O2 P2 Sn, C H2 Cl2'
_chemical_formula_sum 'C35 H57 B2 Cl3 O2 P2 Sn'
_chemical_formula_weight 818.40
_space_group_crystal_system monoclinic
_space_group_IT_number 14
_space_group_name_Hall '-P 2ybc'
_space_group_name_H-M_alt 'P 1 21/c 1'
_atom_sites_solution_hydrogens mixed
_audit_creation_method 'APEX4 v2021.10-0'
_audit_update_record
;
2025-07-02 deposited with the CCDC.	2025-09-05 downloaded from the CCDC.
;
_cell_angle_alpha 90
_cell_angle_beta 115.2790(10)
_cell_angle_gamma 90
_cell_formula_units_Z 4
_cell_length_a 14.1318(4)
_cell_length_b 22.9571(7)
_cell_length_c 14.0440(4)
_cell_measurement_reflns_used 263338
_cell_measurement_temperature 150(2)
_cell_measurement_theta_max 28
_cell_measurement_theta_min 1
_cell_volume 4119.9(2)
_computing_cell_refinement 'APEX4 v2022.10-0 (Bruker AXS)'
_computing_data_collection 'Bruker Instrument Service vV6.2.3'
_computing_data_reduction 'SAINT V8.37A (Bruker AXS Inc., 2015)'
_computing_molecular_graphics 'Platon (Spek, 2009)'
_computing_publication_material 'Platon (Spek, 2009)'
_computing_structure_refinement 'SHELXL-2019/1 (Sheldrick, 2019)'
_computing_structure_solution 'XT, VERSION 2014/5'
_diffrn_ambient_temperature 150(2)
_diffrn_detector_area_resol_mean 10.4167
_diffrn_measured_fraction_theta_full 0.996
_diffrn_measured_fraction_theta_max 0.997
_diffrn_measurement_device_type 'Bruker D8 - Venture'
_diffrn_measurement_method '\f and \w scans to fill the Ewald sphere'
_diffrn_radiation_type MoK\a
_diffrn_radiation_wavelength 0.71073
_diffrn_reflns_av_R_equivalents 0.0432
_diffrn_reflns_av_unetI/netI 0.0135
_diffrn_reflns_Laue_measured_fraction_full 0.996
_diffrn_reflns_Laue_measured_fraction_max 0.997
_diffrn_reflns_limit_h_max 18
_diffrn_reflns_limit_h_min -18
_diffrn_reflns_limit_k_max 30
_diffrn_reflns_limit_k_min -30
_diffrn_reflns_limit_l_max 18
_diffrn_reflns_limit_l_min -18
_diffrn_reflns_number 259778
_diffrn_reflns_point_group_measured_fraction_full 0.996
_diffrn_reflns_point_group_measured_fraction_max 0.997
_diffrn_reflns_theta_full 25.242
_diffrn_reflns_theta_max 28.297
_diffrn_reflns_theta_min 2.385
_diffrn_source 'sealed X-ray tube'
_exptl_absorpt_coefficient_mu 0.920
_exptl_absorpt_correction_T_max 0.7457
_exptl_absorpt_correction_T_min 0.6236
_exptl_absorpt_correction_type multi-scan
_exptl_absorpt_process_details
;
SADABS-2016/2 - Bruker AXS area detector
scaling and absorption correction
;
_exptl_crystal_colour colourless
_exptl_crystal_density_diffrn 1.319
_exptl_crystal_description block
_exptl_crystal_F_000 1696
_exptl_crystal_size_max 0.456
_exptl_crystal_size_mid 0.293
_exptl_crystal_size_min 0.123
_refine_diff_density_max 1.148
_refine_diff_density_min -1.324
_refine_diff_density_rms 0.082
_refine_ls_extinction_method none
_refine_ls_goodness_of_fit_ref 1.087
_refine_ls_hydrogen_treatment mixed
_refine_ls_matrix_type full
_refine_ls_number_parameters 436
_refine_ls_number_reflns 10206
_refine_ls_number_restraints 322
_refine_ls_restrained_S_all 1.075
_refine_ls_R_factor_all 0.0349
_refine_ls_R_factor_gt 0.0296
_refine_ls_shift/su_max 0.003
_refine_ls_shift/su_mean 0.000
_refine_ls_structure_factor_coef Fsqd
_refine_ls_weighting_details 'w=1/[\s^2^(Fo^2^)+(0.0262P)^2^+6.1722P] where P=(Fo^2^+2Fc^2^)/3'
_refine_ls_weighting_scheme calc
_refine_ls_wR_factor_gt 0.0698
_refine_ls_wR_factor_ref 0.0753
_reflns_Friedel_coverage 0.000
_reflns_number_gt 9330
_reflns_number_total 10206
_reflns_threshold_expression 'I > 2\s(I)'
_cod_data_source_file d5dt01873k2.cif
_cod_data_source_block 1BH3
_cod_depositor_comments 'Adding full bibliography for 7719373--7719382.cif.'
_cod_original_sg_symbol_H-M 'P 21/c'
_cod_database_code 7719380
_shelx_shelxl_version_number 2019/1
_shelx_space_group_comment
;
The symmetry employed for this shelxl refinement is uniquely defined
by the following loop, which should always be used as a source of
symmetry information in preference to the above space-group names.
They are only intended as comments.
;
_shelx_estimated_absorpt_t_min 0.679
_shelx_estimated_absorpt_t_max 0.895
_exptl_absorpt_special_details
;
The ratio of minimum to maximum
apparent transmission was 0.836
;

loop_
_space_group_symop_operation_xyz
'x, y, z'
'-x, y+1/2, -z+1/2'
'-x, -y, -z'
'x, -y-1/2, z-1/2'

loop_
_atom_site_label
_atom_site_type_symbol
_atom_site_fract_x
_atom_site_fract_y
_atom_site_fract_z
_atom_site_U_iso_or_equiv
_atom_site_adp_type
_atom_site_occupancy
_atom_site_site_symmetry_order
_atom_site_calc_flag
_atom_site_refinement_flags_posn
_atom_site_refinement_flags_adp
_atom_site_refinement_flags_occupancy
_atom_site_disorder_assembly
_atom_site_disorder_group
Cl1 Cl 0.80511(4) 0.53596(2) 0.53701(4) 0.02938(11) Uani 1 1 d . . . . .
Cl2 Cl 0.87083(6) 0.45690(5) 0.90048(7) 0.0649(2) Uani 1 1 d . . . . .
Cl3 Cl 0.91763(7) 0.57401(5) 0.84748(8) 0.0728(3) Uani 1 1 d . . . . .
O1 O 0.46575(10) 0.65908(6) 0.39425(10) 0.0211(3) Uani 1 1 d . . . . .
O2 O 0.70591(10) 0.56953(6) 0.28715(10) 0.0218(3) Uani 1 1 d . . . . .
Sn1 Sn 0.70208(2) 0.62213(2) 0.49746(2) 0.01868(4) Uani 1 1 d . . . . .
P1 P 0.36942(4) 0.70452(2) 0.37554(4) 0.01831(9) Uani 1 1 d . . . . .
P2 P 0.75800(4) 0.55080(2) 0.20716(4) 0.02110(10) Uani 1 1 d . . . . .
C1 C 0.58375(14) 0.61129(8) 0.34097(14) 0.0180(3) Uani 1 1 d . . . . .
C2 C 0.47984(15) 0.62549(8) 0.31849(14) 0.0178(3) Uani 1 1 d . . . . .
C3 C 0.39663(15) 0.60580(9) 0.22850(15) 0.0211(4) Uani 1 1 d . . . . .
H3 H 0.326619 0.614877 0.215671 0.025 Uiso 1 1 calc R U . . .
C4 C 0.41780(15) 0.57250(9) 0.15747(14) 0.0212(4) Uani 1 1 d . . . . .
H4 H 0.361166 0.557788 0.096503 0.025 Uiso 1 1 calc R U . . .
C5 C 0.51917(15) 0.56013(9) 0.17305(15) 0.0212(4) Uani 1 1 d . . . . .
H5 H 0.532309 0.538380 0.122410 0.025 Uiso 1 1 calc R U . . .
C6 C 0.60139(14) 0.58016(8) 0.26422(14) 0.0181(3) Uani 1 1 d . . . . .
C7 C 0.44541(16) 0.76980(8) 0.44318(16) 0.0226(4) Uani 1 1 d . . . . .
C8 C 0.4830(2) 0.79723(10) 0.36541(19) 0.0325(5) Uani 1 1 d . . . . .
H8A H 0.528927 0.830335 0.399064 0.049 Uiso 1 1 calc R U . . .
H8B H 0.422415 0.810694 0.302682 0.049 Uiso 1 1 calc R U . . .
H8C H 0.521584 0.768122 0.344936 0.049 Uiso 1 1 calc R U . . .
C9 C 0.54188(18) 0.75701(10) 0.54568(18) 0.0322(5) Uani 1 1 d . . . . .
H9A H 0.576291 0.793704 0.577507 0.048 Uiso 1 1 calc R U . . .
H9B H 0.590680 0.732544 0.530601 0.048 Uiso 1 1 calc R U . . .
H9C H 0.520473 0.736575 0.594565 0.048 Uiso 1 1 calc R U . . .
C10 C 0.37545(19) 0.81387(9) 0.46517(18) 0.0314(5) Uani 1 1 d . . . . .
H10A H 0.411884 0.851325 0.485476 0.047 Uiso 1 1 calc R U . . .
H10B H 0.359745 0.799409 0.522506 0.047 Uiso 1 1 calc R U . . .
H10C H 0.310077 0.819000 0.401580 0.047 Uiso 1 1 calc R U . . .
C11 C 0.30070(17) 0.66926(9) 0.44654(17) 0.0257(4) Uani 1 1 d . . . . .
C12 C 0.2723(2) 0.60749(11) 0.4007(2) 0.0370(5) Uani 1 1 d . . . . .
H12A H 0.232044 0.587645 0.433110 0.056 Uiso 1 1 calc R U . . .
H12B H 0.336572 0.585551 0.415357 0.056 Uiso 1 1 calc R U . . .
H12C H 0.230316 0.609906 0.324394 0.056 Uiso 1 1 calc R U . . .
C13 C 0.3671(2) 0.66518(10) 0.56533(18) 0.0328(5) Uani 1 1 d . . . . .
H13A H 0.331699 0.640208 0.596685 0.049 Uiso 1 1 calc R U . . .
H13B H 0.376520 0.704193 0.596392 0.049 Uiso 1 1 calc R U . . .
H13C H 0.435558 0.648527 0.579105 0.049 Uiso 1 1 calc R U . . .
C14 C 0.19893(19) 0.70256(12) 0.4238(2) 0.0379(5) Uani 1 1 d . . . . .
H14A H 0.159479 0.682091 0.456494 0.057 Uiso 1 1 calc R U . . .
H14B H 0.156612 0.704831 0.347576 0.057 Uiso 1 1 calc R U . . .
H14C H 0.215816 0.741993 0.452970 0.057 Uiso 1 1 calc R U . . .
C15 C 0.86989(17) 0.60217(11) 0.25276(19) 0.0318(5) Uani 1 1 d . . . . .
C16 C 0.9462(2) 0.58572(14) 0.2051(2) 0.0445(6) Uani 1 1 d . . . . .
H16A H 0.999968 0.615919 0.222287 0.067 Uiso 1 1 calc R U . . .
H16B H 0.907656 0.582440 0.128445 0.067 Uiso 1 1 calc R U . . .
H16C H 0.979395 0.548340 0.234218 0.067 Uiso 1 1 calc R U . . .
C17 C 0.93010(19) 0.60576(13) 0.3731(2) 0.0394(6) Uani 1 1 d . . . . .
H17A H 0.977619 0.639255 0.391975 0.059 Uiso 1 1 calc R U . . .
H17B H 0.970640 0.569964 0.399702 0.059 Uiso 1 1 calc R U . . .
H17C H 0.880454 0.610362 0.404426 0.059 Uiso 1 1 calc R U . . .
C18 C 0.8215(2) 0.66245(12) 0.2105(2) 0.0443(6) Uani 1 1 d . . . . .
H18A H 0.876693 0.692106 0.234683 0.066 Uiso 1 1 calc R U . . .
H18B H 0.769223 0.671820 0.236700 0.066 Uiso 1 1 calc R U . . .
H18C H 0.788034 0.661644 0.133360 0.066 Uiso 1 1 calc R U . . .
C19 C 0.79594(17) 0.47367(10) 0.24192(17) 0.0273(4) Uani 1 1 d . . . . .
C20 C 0.8223(2) 0.44636(12) 0.1560(2) 0.0377(5) Uani 1 1 d . . . . .
H20A H 0.840321 0.405203 0.172396 0.057 Uiso 1 1 calc R U . . .
H20B H 0.881856 0.466948 0.153240 0.057 Uiso 1 1 calc R U . . .
H20C H 0.761559 0.449542 0.087604 0.057 Uiso 1 1 calc R U . . .
C21 C 0.8879(2) 0.46410(12) 0.34969(19) 0.0415(6) Uani 1 1 d . . . . .
H21A H 0.897621 0.422255 0.364502 0.062 Uiso 1 1 calc R U . . .
H21B H 0.873136 0.483332 0.404185 0.062 Uiso 1 1 calc R U . . .
H21C H 0.951689 0.480573 0.349306 0.062 Uiso 1 1 calc R U . . .
C22 C 0.6992(2) 0.44288(11) 0.2409(2) 0.0380(5) Uani 1 1 d . . . . .
H22A H 0.713379 0.401070 0.252717 0.057 Uiso 1 1 calc R U . . .
H22B H 0.639615 0.448955 0.172511 0.057 Uiso 1 1 calc R U . . .
H22C H 0.682862 0.458925 0.296787 0.057 Uiso 1 1 calc R U . . .
C23 C 0.64402(15) 0.60803(9) 0.61238(15) 0.0209(4) Uani 1 1 d . . . . .
C24 C 0.67617(16) 0.64047(9) 0.70460(16) 0.0246(4) Uani 1 1 d . . . . .
H24 H 0.720633 0.673231 0.715239 0.030 Uiso 1 1 calc R U . . .
C25 C 0.64295(18) 0.62477(10) 0.78136(16) 0.0280(4) Uani 1 1 d . . . . .
H25 H 0.665112 0.646908 0.844359 0.034 Uiso 1 1 calc R U . . .
C26 C 0.57798(18) 0.57721(10) 0.76655(17) 0.0291(4) Uani 1 1 d . . . . .
H26 H 0.555665 0.566858 0.819233 0.035 Uiso 1 1 calc R U . . .
C27 C 0.54540(18) 0.54462(10) 0.67472(17) 0.0286(4) Uani 1 1 d . . . . .
H27 H 0.500510 0.512056 0.664035 0.034 Uiso 1 1 calc R U . . .
C28 C 0.57914(17) 0.56011(9) 0.59849(16) 0.0254(4) Uani 1 1 d . . . . .
H28 H 0.557534 0.537615 0.535947 0.030 Uiso 1 1 calc R U . . .
C29 C 0.81281(15) 0.68969(10) 0.52327(16) 0.0252(4) Uani 1 1 d . . . . .
C30 C 0.79222(18) 0.73589(11) 0.4541(2) 0.0338(5) Uani 1 1 d . . . . .
H30 H 0.725066 0.739603 0.396820 0.041 Uiso 1 1 calc R U . . .
C31 C 0.8695(2) 0.77699(13) 0.4679(2) 0.0458(6) Uani 1 1 d . . . . .
H31 H 0.854964 0.808720 0.420262 0.055 Uiso 1 1 calc R U . . .
C32 C 0.9670(2) 0.77160(13) 0.5507(2) 0.0460(6) Uani 1 1 d . . . . .
H32 H 1.019857 0.799457 0.559634 0.055 Uiso 1 1 calc R U . . .
C33 C 0.9881(2) 0.72615(13) 0.6203(2) 0.0465(6) Uani 1 1 d . . . . .
H33 H 1.055316 0.722905 0.677628 0.056 Uiso 1 1 calc R U . . .
C34 C 0.91147(18) 0.68478(12) 0.60706(19) 0.0366(5) Uani 1 1 d . . . . .
H34 H 0.926428 0.653248 0.655126 0.044 Uiso 1 1 calc R U . . .
C35 C 0.8298(3) 0.51630(18) 0.8143(3) 0.0792(12) Uani 1 1 d . . . . .
H35A H 0.816510 0.502639 0.742797 0.095 Uiso 1 1 calc R U . . .
H35B H 0.762617 0.530750 0.811383 0.095 Uiso 1 1 calc R U . . .
B1 B 0.2758(2) 0.72278(11) 0.23242(19) 0.0286(5) Uani 1 1 d . . . . .
H1C H 0.324(2) 0.7259(13) 0.188(2) 0.043 Uiso 1 1 d . U . . .
H1B H 0.214(2) 0.6892(13) 0.203(2) 0.043 Uiso 1 1 d . U . . .
H1A H 0.245(2) 0.7658(13) 0.242(2) 0.043 Uiso 1 1 d . U . . .
B2 B 0.6728(2) 0.55937(13) 0.05830(19) 0.0314(5) Uani 1 1 d . . . . .
H2C H 0.735(2) 0.5617(14) 0.029(2) 0.047 Uiso 1 1 d . U . . .
H2B H 0.622(2) 0.5218(14) 0.029(2) 0.047 Uiso 1 1 d . U . . .
H2A H 0.633(2) 0.6008(14) 0.046(2) 0.047 Uiso 1 1 d . U . . .

loop_
_atom_site_aniso_label
_atom_site_aniso_U_11
_atom_site_aniso_U_22
_atom_site_aniso_U_33
_atom_site_aniso_U_23
_atom_site_aniso_U_13
_atom_site_aniso_U_12
Cl1 0.0321(3) 0.0297(2) 0.0276(2) 0.00479(19) 0.0140(2) 0.0097(2)
Cl2 0.0440(4) 0.0967(7) 0.0485(4) 0.0094(4) 0.0145(3) 0.0079(4)
Cl3 0.0433(4) 0.0810(6) 0.0805(6) 0.0043(5) 0.0133(4) 0.0112(4)
O1 0.0208(6) 0.0240(7) 0.0171(6) -0.0039(5) 0.0067(5) 0.0050(5)
O2 0.0161(6) 0.0324(7) 0.0179(6) -0.0032(5) 0.0082(5) 0.0008(5)
Sn1 0.01753(7) 0.02231(7) 0.01506(6) -0.00150(4) 0.00587(5) -0.00138(4)
P1 0.0190(2) 0.0194(2) 0.0179(2) 0.00077(17) 0.00921(18) 0.00202(17)
P2 0.0184(2) 0.0284(3) 0.0186(2) -0.00146(18) 0.00994(18) 0.00103(18)
C1 0.0174(8) 0.0207(8) 0.0146(8) -0.0003(6) 0.0056(6) -0.0009(6)
C2 0.0199(8) 0.0179(8) 0.0162(8) -0.0014(6) 0.0082(7) 0.0010(6)
C3 0.0177(8) 0.0249(9) 0.0194(8) -0.0012(7) 0.0066(7) 0.0019(7)
C4 0.0199(8) 0.0249(9) 0.0159(8) -0.0021(7) 0.0049(7) -0.0001(7)
C5 0.0229(9) 0.0251(9) 0.0172(8) -0.0033(7) 0.0100(7) -0.0012(7)
C6 0.0163(8) 0.0216(8) 0.0172(8) 0.0020(6) 0.0080(7) 0.0013(6)
C7 0.0283(9) 0.0180(8) 0.0234(9) -0.0007(7) 0.0127(8) -0.0011(7)
C8 0.0403(12) 0.0296(11) 0.0343(11) -0.0007(9) 0.0224(10) -0.0074(9)
C9 0.0317(11) 0.0277(11) 0.0295(11) -0.0040(8) 0.0057(9) -0.0031(9)
C10 0.0432(12) 0.0229(10) 0.0322(11) -0.0017(8) 0.0200(10) 0.0051(9)
C11 0.0276(10) 0.0255(10) 0.0295(10) 0.0014(8) 0.0176(8) -0.0008(8)
C12 0.0463(14) 0.0290(11) 0.0436(13) -0.0025(10) 0.0267(11) -0.0102(10)
C13 0.0437(13) 0.0333(11) 0.0283(10) 0.0053(9) 0.0221(10) 0.0016(10)
C14 0.0282(11) 0.0461(14) 0.0482(14) 0.0028(11) 0.0247(11) 0.0026(10)
C15 0.0261(10) 0.0393(12) 0.0359(11) -0.0068(9) 0.0189(9) -0.0067(9)
C16 0.0329(12) 0.0632(17) 0.0496(15) -0.0109(13) 0.0293(12) -0.0103(12)
C17 0.0263(11) 0.0544(15) 0.0378(12) -0.0148(11) 0.0140(10) -0.0128(10)
C18 0.0458(14) 0.0375(13) 0.0565(16) -0.0009(12) 0.0283(13) -0.0095(11)
C19 0.0276(10) 0.0306(10) 0.0249(9) -0.0010(8) 0.0123(8) 0.0064(8)
C20 0.0404(13) 0.0406(13) 0.0369(12) -0.0071(10) 0.0210(11) 0.0081(10)
C21 0.0421(13) 0.0451(14) 0.0306(11) 0.0024(10) 0.0091(10) 0.0186(11)
C22 0.0428(13) 0.0293(11) 0.0504(14) 0.0038(10) 0.0280(12) 0.0037(10)
C23 0.0218(9) 0.0251(9) 0.0162(8) 0.0000(7) 0.0084(7) 0.0012(7)
C24 0.0264(9) 0.0257(9) 0.0212(9) -0.0030(7) 0.0097(8) -0.0019(8)
C25 0.0342(11) 0.0321(11) 0.0187(9) -0.0033(8) 0.0124(8) 0.0026(8)
C26 0.0344(11) 0.0330(11) 0.0241(10) 0.0045(8) 0.0165(9) 0.0035(9)
C27 0.0333(11) 0.0269(10) 0.0284(10) 0.0027(8) 0.0160(9) -0.0025(8)
C28 0.0296(10) 0.0261(10) 0.0202(9) -0.0019(7) 0.0103(8) -0.0025(8)
C29 0.0192(9) 0.0315(10) 0.0245(9) -0.0055(8) 0.0089(7) -0.0052(8)
C30 0.0283(11) 0.0340(12) 0.0372(12) 0.0024(9) 0.0121(9) -0.0051(9)
C31 0.0406(13) 0.0406(14) 0.0572(16) 0.0031(12) 0.0220(12) -0.0121(11)
C32 0.0335(12) 0.0449(14) 0.0612(17) -0.0132(12) 0.0217(12) -0.0190(11)
C33 0.0256(11) 0.0542(16) 0.0490(15) -0.0119(12) 0.0057(11) -0.0121(11)
C34 0.0259(10) 0.0419(13) 0.0330(11) -0.0023(10) 0.0040(9) -0.0050(9)
C35 0.055(2) 0.070(2) 0.072(2) 0.0073(19) -0.0124(18) 0.0118(18)
B1 0.0272(11) 0.0318(12) 0.0225(10) 0.0027(9) 0.0067(9) 0.0074(9)
B2 0.0305(12) 0.0453(15) 0.0205(10) 0.0014(10) 0.0130(9) 0.0041(11)

loop_
_atom_type_symbol
_atom_type_description
_atom_type_scat_dispersion_real
_atom_type_scat_dispersion_imag
_atom_type_scat_source
C C 0.0033 0.0016 'International Tables Vol C Tables 4.2.6.8 and 6.1.1.4'
H H 0.0000 0.0000 'International Tables Vol C Tables 4.2.6.8 and 6.1.1.4'
B B 0.0013 0.0007 'International Tables Vol C Tables 4.2.6.8 and 6.1.1.4'
Cl Cl 0.1484 0.1585 'International Tables Vol C Tables 4.2.6.8 and 6.1.1.4'
O O 0.0106 0.0060 'International Tables Vol C Tables 4.2.6.8 and 6.1.1.4'
P P 0.1023 0.0942 'International Tables Vol C Tables 4.2.6.8 and 6.1.1.4'
Sn Sn -0.6537 1.4246 'International Tables Vol C Tables 4.2.6.8 and 6.1.1.4'

loop_
_geom_angle_atom_site_label_1
_geom_angle_atom_site_label_2
_geom_angle_atom_site_label_3
_geom_angle
_geom_angle_site_symmetry_1
_geom_angle_site_symmetry_3
_geom_angle_publ_flag
C2 O1 P1 127.34(12) . . ?
C6 O2 P2 128.98(12) . . ?
C29 Sn1 C23 118.52(8) . . ?
C29 Sn1 C1 117.25(8) . . ?
C23 Sn1 C1 112.20(7) . . ?
C29 Sn1 Cl1 103.59(6) . . ?
C23 Sn1 Cl1 95.30(5) . . ?
C1 Sn1 Cl1 106.03(5) . . ?
O1 P1 C11 103.04(9) . . ?
O1 P1 C7 99.92(8) . . ?
C11 P1 C7 113.61(9) . . ?
O1 P1 B1 117.28(9) . . ?
C11 P1 B1 111.96(11) . . ?
C7 P1 B1 110.44(10) . . ?
O2 P2 C15 99.36(9) . . ?
O2 P2 C19 103.51(9) . . ?
C15 P2 C19 114.11(11) . . ?
O2 P2 B2 117.45(9) . . ?
C15 P2 B2 110.84(12) . . ?
C19 P2 B2 111.09(11) . . ?
C6 C1 C2 117.29(16) . . ?
C6 C1 Sn1 122.22(13) . . ?
C2 C1 Sn1 119.33(13) . . ?
C3 C2 O1 122.32(17) . . ?
C3 C2 C1 121.97(17) . . ?
O1 C2 C1 115.68(16) . . ?
C2 C3 C4 118.47(17) . . ?
C5 C4 C3 121.76(18) . . ?
C4 C5 C6 118.69(17) . . ?
C5 C6 O2 122.84(16) . . ?
C5 C6 C1 121.60(17) . . ?
O2 C6 C1 115.54(16) . . ?
C9 C7 C10 109.20(17) . . ?
C9 C7 C8 107.90(18) . . ?
C10 C7 C8 108.68(17) . . ?
C9 C7 P1 114.57(14) . . ?
C10 C7 P1 110.75(15) . . ?
C8 C7 P1 105.50(14) . . ?
C13 C11 C14 109.91(19) . . ?
C13 C11 C12 109.22(19) . . ?
C14 C11 C12 108.6(2) . . ?
C13 C11 P1 113.37(15) . . ?
C14 C11 P1 109.32(15) . . ?
C12 C11 P1 106.31(15) . . ?
C17 C15 C16 109.3(2) . . ?
C17 C15 C18 108.7(2) . . ?
C16 C15 C18 109.3(2) . . ?
C17 C15 P2 113.85(17) . . ?
C16 C15 P2 110.26(17) . . ?
C18 C15 P2 105.36(16) . . ?
C21 C19 C22 108.6(2) . . ?
C21 C19 C20 109.19(19) . . ?
C22 C19 C20 108.5(2) . . ?
C21 C19 P2 115.16(17) . . ?
C22 C19 P2 106.35(15) . . ?
C20 C19 P2 108.78(16) . . ?
C24 C23 C28 119.17(18) . . ?
C24 C23 Sn1 123.17(15) . . ?
C28 C23 Sn1 117.33(14) . . ?
C23 C24 C25 119.82(19) . . ?
C26 C25 C24 120.56(19) . . ?
C25 C26 C27 120.01(19) . . ?
C26 C27 C28 119.4(2) . . ?
C27 C28 C23 121.07(19) . . ?
C30 C29 C34 119.4(2) . . ?
C30 C29 Sn1 121.47(15) . . ?
C34 C29 Sn1 118.97(17) . . ?
C29 C30 C31 120.3(2) . . ?
C32 C31 C30 119.9(3) . . ?
C33 C32 C31 120.3(2) . . ?
C32 C33 C34 120.2(2) . . ?
C33 C34 C29 119.9(2) . . ?
Cl3 C35 Cl2 114.88(19) . . ?

loop_
_geom_bond_atom_site_label_1
_geom_bond_atom_site_label_2
_geom_bond_distance
_geom_bond_site_symmetry_2
_geom_bond_publ_flag
Cl1 Sn1 2.3771(5) . ?
Cl2 C35 1.750(4) . ?
Cl3 C35 1.738(4) . ?
O1 C2 1.396(2) . ?
O1 P1 1.6446(14) . ?
O2 C6 1.392(2) . ?
O2 P2 1.6416(14) . ?
Sn1 C29 2.122(2) . ?
Sn1 C23 2.1246(19) . ?
Sn1 C1 2.1329(18) . ?
P1 C11 1.849(2) . ?
P1 C7 1.852(2) . ?
P1 B1 1.922(2) . ?
P2 C15 1.854(2) . ?
P2 C19 1.854(2) . ?
P2 B2 1.926(3) . ?
C1 C6 1.402(2) . ?
C1 C2 1.402(3) . ?
C2 C3 1.384(3) . ?
C3 C4 1.387(3) . ?
C4 C5 1.383(3) . ?
C5 C6 1.389(3) . ?
C7 C9 1.530(3) . ?
C7 C10 1.535(3) . ?
C7 C8 1.539(3) . ?
C11 C13 1.528(3) . ?
C11 C14 1.537(3) . ?
C11 C12 1.538(3) . ?
C15 C17 1.536(3) . ?
C15 C16 1.539(3) . ?
C15 C18 1.545(4) . ?
C19 C21 1.532(3) . ?
C19 C22 1.533(3) . ?
C19 C20 1.541(3) . ?
C23 C24 1.391(3) . ?
C23 C28 1.391(3) . ?
C24 C25 1.395(3) . ?
C25 C26 1.384(3) . ?
C26 C27 1.389(3) . ?
C27 C28 1.391(3) . ?
C29 C30 1.383(3) . ?
C29 C34 1.393(3) . ?
C30 C31 1.392(3) . ?
C31 C32 1.378(4) . ?
C32 C33 1.372(4) . ?
C33 C34 1.392(4) . ?
